data_7247232
loop_
_publ_author_name
'Yoshikawa, Isao'
'Zhang, Zaixiang'
'Suzuki, Masahiro'
'Ikedo, Hana'
'Yin, Qiuxiang'
'Houjou, Hirohiko'

_publ_section_title
;
 Active control of molecular stacking types in a congeneric library of
 dihalogenated salicylideneaniline crystals and their solid solutions
;
_journal_issue 36
_journal_name_full CrystEngComm
_journal_page_first 5109
_journal_page_last 5117
_journal_paper_doi 10.1039/D3CE00601H
_journal_volume 25
_journal_year 2023
_chemical_formula_moiety 'C13 H9 Br2 N O'
_chemical_formula_sum 'C13 H9 Br2 N O'
_chemical_formula_weight 355.03
_space_group_crystal_system orthorhombic
_space_group_IT_number 56
_space_group_name_Hall '-P 2ab 2ac'
_space_group_name_H-M_alt 'P c c n'
_atom_sites_solution_hydrogens geom
_atom_sites_solution_primary direct
_atom_sites_solution_secondary difmap
_audit_creation_method SHELXL-2018/1
_audit_update_record
;
2023-05-31 deposited with the CCDC.	2023-08-21 downloaded from the CCDC.
;
_cell_angle_alpha 90
_cell_angle_beta 90
_cell_angle_gamma 90
_cell_formula_units_Z 8
_cell_length_a 56.5791(10)
_cell_length_b 6.89400(10)
_cell_length_c 6.10180(10)
_cell_measurement_reflns_used 15935
_cell_measurement_temperature 103(2)
_cell_measurement_theta_max 70.7670
_cell_measurement_theta_min 3.2050
_cell_volume 2380.05(7)
_computing_cell_refinement 'CrysAlisPro 1.171.40.84a (Rigaku OD, 2020)'
_computing_data_collection 'CrysAlisPro 1.171.40.43a (Rigaku OD, 2019)'
_computing_data_reduction 'CrysAlisPro 1.171.40.84a (Rigaku OD, 2020)'
_computing_molecular_graphics 'Yadokari-XG (Wakita, Nemoto et al., 2009)'
_computing_publication_material 'Yadokari-XG (Wakita, Nemoto et al., 2009)'
_computing_structure_refinement 'SHELXL-2018/1 (Sheldrick, 2018)'
_computing_structure_solution 'SHELXS Version 2013/1 (Sheldrick, 2008)'
_diffrn_ambient_temperature 103(2)
_diffrn_detector_area_resol_mean 5.811
_diffrn_measured_fraction_theta_full 1.000
_diffrn_measured_fraction_theta_max 0.994
_diffrn_measurement_device_type 'Rigaku XtaLAB P200'
_diffrn_measurement_method '\w scans'
_diffrn_radiation_type CuK\a
_diffrn_radiation_wavelength 1.54184
_diffrn_reflns_av_R_equivalents 0.0467
_diffrn_reflns_av_unetI/netI 0.0180
_diffrn_reflns_Laue_measured_fraction_full 1.000
_diffrn_reflns_Laue_measured_fraction_max 0.994
_diffrn_reflns_limit_h_max 69
_diffrn_reflns_limit_h_min -68
_diffrn_reflns_limit_k_max 8
_diffrn_reflns_limit_k_min -7
_diffrn_reflns_limit_l_max 7
_diffrn_reflns_limit_l_min -7
_diffrn_reflns_number 21429
_diffrn_reflns_point_group_measured_fraction_full 1.000
_diffrn_reflns_point_group_measured_fraction_max 0.994
_diffrn_reflns_theta_full 67.684
_diffrn_reflns_theta_max 71.221
_diffrn_reflns_theta_min 3.124
_diffrn_source 'rotating anode X-ray generator'
_exptl_absorpt_coefficient_mu 8.488
_exptl_absorpt_correction_T_max 1.00000
_exptl_absorpt_correction_T_min 0.38770
_exptl_absorpt_correction_type multi-scan
_exptl_absorpt_process_details
;
CrysAlisPro 1.171.40.84a (Rigaku Oxford Diffraction, 2020)
Empirical absorption correction using spherical harmonics,
implemented in SCALE3 ABSPACK scaling algorithm.
;
_exptl_crystal_colour yellow
_exptl_crystal_density_diffrn 1.982
_exptl_crystal_description plate
_exptl_crystal_F_000 1376
_exptl_crystal_recrystallization_method 'Re-crystallisation from solvent: dichloromethane amd hexane'
_exptl_crystal_size_max 0.180
_exptl_crystal_size_mid 0.120
_exptl_crystal_size_min 0.040
_refine_diff_density_max 0.968
_refine_diff_density_min -0.920
_refine_diff_density_rms 0.160
_refine_ls_extinction_method none
_refine_ls_goodness_of_fit_ref 1.375
_refine_ls_hydrogen_treatment constr
_refine_ls_matrix_type full
_refine_ls_number_parameters 155
_refine_ls_number_reflns 2304
_refine_ls_number_restraints 0
_refine_ls_restrained_S_all 1.375
_refine_ls_R_factor_all 0.0544
_refine_ls_R_factor_gt 0.0540
_refine_ls_shift/su_max 0.000
_refine_ls_shift/su_mean 0.000
_refine_ls_structure_factor_coef Fsqd
_refine_ls_weighting_details 'w=1/[\s^2^(Fo^2^)+(0.0070P)^2^+30.5699P] where P=(Fo^2^+2Fc^2^)/3'
_refine_ls_weighting_scheme calc
_refine_ls_wR_factor_gt 0.1193
_refine_ls_wR_factor_ref 0.1194
_reflns_Friedel_coverage 0.000
_reflns_number_gt 2295
_reflns_number_total 2304
_reflns_threshold_expression 'I > 2\s(I)'
_cod_data_source_file d3ce00601h2.cif
_cod_data_source_block o2-4BB
_cod_depositor_comments 'Adding full bibliography for 7247230--7247235.cif.'
_cod_database_code 7247232
_shelx_shelxl_version_number 2018/1
_shelx_space_group_comment
;
The symmetry employed for this shelxl refinement is uniquely defined
by the following loop, which should always be used as a source of
symmetry information in preference to the above space-group names.
They are only intended as comments.
;
_shelx_estimated_absorpt_t_min 0.310
_shelx_estimated_absorpt_t_max 0.728

loop_
_space_group_symop_operation_xyz
'x, y, z'
'-x+1/2, -y+1/2, z'
'x+1/2, -y, -z+1/2'
'-x, y+1/2, -z+1/2'
'-x, -y, -z'
'x-1/2, y-1/2, -z'
'-x-1/2, y, z-1/2'
'x, -y-1/2, z-1/2'

loop_
_atom_site_label
_atom_site_type_symbol
_atom_site_fract_x
_atom_site_fract_y
_atom_site_fract_z
_atom_site_U_iso_or_equiv
_atom_site_adp_type
_atom_site_occupancy
_atom_site_site_symmetry_order
_atom_site_calc_flag
_atom_site_refinement_flags_posn
_atom_site_refinement_flags_adp
_atom_site_refinement_flags_occupancy
_atom_site_disorder_assembly
_atom_site_disorder_group
O1 O 0.11114(8) 0.4172(7) 0.7734(8) 0.0231(10) Uani 1 1 d . . . . .
H1 H 0.123049 0.438970 0.695054 0.035 Uiso 1 1 calc R U . . .
C1 C 0.09133(11) 0.4600(9) 0.6594(10) 0.0161(13) Uani 1 1 d . . . . .
C2 C 0.06966(10) 0.4249(9) 0.7582(10) 0.0160(12) Uani 1 1 d . . . . .
H2 H 0.068877 0.366608 0.899062 0.019 Uiso 1 1 calc R U . . .
C3 C 0.04920(10) 0.4762(9) 0.6481(10) 0.0152(13) Uani 1 1 d . . . . .
C4 C 0.04957(11) 0.5524(8) 0.4363(11) 0.0163(13) Uani 1 1 d . . . . .
H3 H 0.035316 0.585120 0.362766 0.020 Uiso 1 1 calc R U . . .
C5 C 0.07118(11) 0.5789(9) 0.3369(10) 0.0149(12) Uani 1 1 d . . . . .
H4 H 0.071769 0.628229 0.191609 0.018 Uiso 1 1 calc R U . . .
C6 C 0.09243(10) 0.5346(8) 0.4460(11) 0.0146(12) Uani 1 1 d . . . . .
Br1 Br 0.01986(2) 0.43787(10) 0.79128(12) 0.0218(2) Uani 1 1 d . . . . .
C7 C 0.11483(11) 0.5545(8) 0.3330(10) 0.0137(12) Uani 1 1 d . . . . .
H5 H 0.114890 0.589817 0.182537 0.016 Uiso 1 1 calc R U . . .
N1 N 0.13450(9) 0.5257(7) 0.4304(9) 0.0156(11) Uani 1 1 d . . . . .
C8 C 0.15616(10) 0.5191(9) 0.3164(10) 0.0143(12) Uani 1 1 d . . . . .
C9 C 0.15759(11) 0.4384(9) 0.1061(11) 0.0167(13) Uani 1 1 d . . . . .
H6 H 0.143684 0.394549 0.034367 0.020 Uiso 1 1 calc R U . . .
C10 C 0.17946(11) 0.4224(9) 0.0024(10) 0.0161(13) Uani 1 1 d . . . . .
H7 H 0.180540 0.369714 -0.141117 0.019 Uiso 1 1 calc R U . . .
C11 C 0.19952(11) 0.4840(9) 0.1107(11) 0.0166(13) Uani 1 1 d . . . . .
C12 C 0.19847(11) 0.5608(9) 0.3198(11) 0.0183(13) Uani 1 1 d . . . . .
H8 H 0.212471 0.601825 0.392225 0.022 Uiso 1 1 calc R U . . .
C13 C 0.17678(11) 0.5770(9) 0.4217(11) 0.0176(13) Uani 1 1 d . . . . .
H9 H 0.175927 0.628506 0.565929 0.021 Uiso 1 1 calc R U . . .
Br2 Br 0.22904(2) 0.46091(10) -0.03526(13) 0.0237(2) Uani 1 1 d . . . . .

loop_
_atom_site_aniso_label
_atom_site_aniso_U_11
_atom_site_aniso_U_22
_atom_site_aniso_U_33
_atom_site_aniso_U_23
_atom_site_aniso_U_13
_atom_site_aniso_U_12
O1 0.021(2) 0.031(3) 0.017(2) 0.006(2) -0.0020(18) 0.001(2)
C1 0.019(3) 0.015(3) 0.014(3) 0.000(2) -0.002(2) -0.001(2)
C2 0.022(3) 0.015(3) 0.011(3) -0.002(3) 0.001(2) 0.001(2)
C3 0.020(3) 0.011(3) 0.015(3) -0.003(2) 0.003(2) 0.000(2)
C4 0.020(3) 0.009(3) 0.019(3) -0.004(3) -0.005(2) 0.002(2)
C5 0.024(3) 0.011(3) 0.010(3) -0.001(2) -0.001(2) 0.001(2)
C6 0.019(3) 0.009(3) 0.015(3) -0.005(2) -0.001(2) 0.000(2)
Br1 0.0184(3) 0.0261(4) 0.0209(4) 0.0003(3) 0.0049(3) -0.0008(3)
C7 0.025(3) 0.011(3) 0.005(3) -0.001(2) 0.000(2) -0.001(2)
N1 0.020(2) 0.014(2) 0.013(3) -0.003(2) 0.000(2) -0.001(2)
C8 0.021(3) 0.009(3) 0.012(3) 0.006(2) 0.002(2) -0.002(2)
C9 0.019(3) 0.014(3) 0.017(3) 0.001(3) -0.003(2) 0.000(2)
C10 0.025(3) 0.014(3) 0.009(3) 0.005(2) 0.002(2) 0.002(2)
C11 0.020(3) 0.012(3) 0.018(3) 0.006(3) 0.003(2) 0.003(2)
C12 0.021(3) 0.014(3) 0.020(3) -0.001(3) -0.004(3) -0.001(2)
C13 0.021(3) 0.009(3) 0.022(3) -0.002(3) -0.001(3) 0.001(2)
Br2 0.0185(3) 0.0259(4) 0.0269(4) -0.0011(3) 0.0057(3) 0.0022(3)

loop_
_atom_type_symbol
_atom_type_description
_atom_type_scat_dispersion_real
_atom_type_scat_dispersion_imag
_atom_type_scat_source
C C 0.0181 0.0091 'International Tables Vol C Tables 4.2.6.8 and 6.1.1.4'
H H 0.0000 0.0000 'International Tables Vol C Tables 4.2.6.8 and 6.1.1.4'
N N 0.0311 0.0180 'International Tables Vol C Tables 4.2.6.8 and 6.1.1.4'
O O 0.0492 0.0322 'International Tables Vol C Tables 4.2.6.8 and 6.1.1.4'
Br Br -0.6763 1.2805 'International Tables Vol C Tables 4.2.6.8 and 6.1.1.4'

loop_
_geom_angle_atom_site_label_1
_geom_angle_atom_site_label_2
_geom_angle_atom_site_label_3
_geom_angle
_geom_angle_site_symmetry_1
_geom_angle_site_symmetry_3
_geom_angle_publ_flag
C1 O1 H1 109.5 . . ?
O1 C1 C2 118.1(6) . . ?
O1 C1 C6 121.4(6) . . ?
C2 C1 C6 120.4(6) . . ?
C3 C2 C1 118.9(6) . . ?
C3 C2 H2 120.5 . . ?
C1 C2 H2 120.5 . . ?
C2 C3 C4 122.2(6) . . ?
C2 C3 Br1 118.2(5) . . ?
C4 C3 Br1 119.5(5) . . ?
C5 C4 C3 118.1(6) . . ?
C5 C4 H3 120.9 . . ?
C3 C4 H3 120.9 . . ?
C4 C5 C6 121.4(6) . . ?
C4 C5 H4 119.3 . . ?
C6 C5 H4 119.3 . . ?
C1 C6 C5 118.8(6) . . ?
C1 C6 C7 121.0(6) . . ?
C5 C6 C7 120.1(6) . . ?
N1 C7 C6 121.7(6) . . ?
N1 C7 H5 119.1 . . ?
C6 C7 H5 119.1 . . ?
C7 N1 C8 122.2(5) . . ?
C13 C8 C9 119.3(6) . . ?
C13 C8 N1 119.5(6) . . ?
C9 C8 N1 121.0(5) . . ?
C10 C9 C8 119.9(6) . . ?
C10 C9 H6 120.0 . . ?
C8 C9 H6 120.0 . . ?
C11 C10 C9 119.2(6) . . ?
C11 C10 H7 120.4 . . ?
C9 C10 H7 120.4 . . ?
C10 C11 C12 121.6(6) . . ?
C10 C11 Br2 118.2(5) . . ?
C12 C11 Br2 120.2(5) . . ?
C13 C12 C11 119.0(6) . . ?
C13 C12 H8 120.5 . . ?
C11 C12 H8 120.5 . . ?
C12 C13 C8 121.0(6) . . ?
C12 C13 H9 119.5 . . ?
C8 C13 H9 119.5 . . ?

loop_
_geom_bond_atom_site_label_1
_geom_bond_atom_site_label_2
_geom_bond_distance
_geom_bond_site_symmetry_2
_geom_bond_publ_flag
O1 C1 1.351(7) . ?
O1 H1 0.8400 . ?
C1 C2 1.387(9) . ?
C1 C6 1.402(9) . ?
C2 C3 1.384(9) . ?
C2 H2 0.9500 . ?
C3 C4 1.395(9) . ?
C3 Br1 1.894(6) . ?
C4 C5 1.377(9) . ?
C4 H3 0.9500 . ?
C5 C6 1.408(8) . ?
C5 H4 0.9500 . ?
C6 C7 1.449(8) . ?
C7 N1 1.277(8) . ?
C7 H5 0.9500 . ?
N1 C8 1.410(8) . ?
C8 C13 1.390(9) . ?
C8 C9 1.401(9) . ?
C9 C10 1.394(9) . ?
C9 H6 0.9500 . ?
C10 C11 1.380(9) . ?
C10 H7 0.9500 . ?
C11 C12 1.383(9) . ?
C11 Br2 1.900(6) . ?
C12 C13 1.380(9) . ?
C12 H8 0.9500 . ?
C13 H9 0.9500 . ?

loop_
_geom_hbond_atom_site_label_D
_geom_hbond_atom_site_label_H
_geom_hbond_atom_site_label_A
_geom_hbond_distance_DH
_geom_hbond_distance_HA
_geom_hbond_distance_DA
_geom_hbond_angle_DHA
_geom_hbond_site_symmetry_A
_geom_hbond_publ_flag
O1 H1 N1 0.84 1.84 2.586(7) 147.2 . yes
C9 H6 O1 0.95 2.44 3.324(8) 155.0 1_554 yes

loop_
_geom_torsion_atom_site_label_1
_geom_torsion_atom_site_label_2
_geom_torsion_atom_site_label_3
_geom_torsion_atom_site_label_4
_geom_torsion
_geom_torsion_site_symmetry_1
_geom_torsion_site_symmetry_2
_geom_torsion_site_symmetry_3
_geom_torsion_site_symmetry_4
_geom_torsion_publ_flag
O1 C1 C2 C3 177.0(6) . . . . ?
C6 C1 C2 C3 -4.1(9) . . . . ?
C1 C2 C3 C4 3.5(9) . . . . ?
C1 C2 C3 Br1 -177.2(5) . . . . ?
C2 C3 C4 C5 -0.8(9) . . . . ?
Br1 C3 C4 C5 179.8(5) . . . . ?
C3 C4 C5 C6 -1.3(9) . . . . ?
O1 C1 C6 C5 -179.1(6) . . . . ?
C2 C1 C6 C5 2.0(9) . . . . ?
O1 C1 C6 C7 4.9(9) . . . . ?
C2 C1 C6 C7 -174.0(6) . . . . ?
C4 C5 C6 C1 0.7(9) . . . . ?
C4 C5 C6 C7 176.8(6) . . . . ?
C1 C6 C7 N1 -7.9(9) . . . . ?
C5 C6 C7 N1 176.1(6) . . . . ?
C6 C7 N1 C8 171.4(5) . . . . ?
C7 N1 C8 C13 150.2(6) . . . . ?
C7 N1 C8 C9 -35.8(9) . . . . ?
C13 C8 C9 C10 -2.0(9) . . . . ?
N1 C8 C9 C10 -175.9(6) . . . . ?
C8 C9 C10 C11 1.0(9) . . . . ?
C9 C10 C11 C12 0.2(9) . . . . ?
C9 C10 C11 Br2 -179.9(5) . . . . ?
C10 C11 C12 C13 -0.4(9) . . . . ?
Br2 C11 C12 C13 179.6(5) . . . . ?
C11 C12 C13 C8 -0.6(9) . . . . ?
C9 C8 C13 C12 1.8(9) . . . . ?
N1 C8 C13 C12 175.8(6) . . . . ?
